data_4324129
loop_
_publ_author_name
'Lei Hou'
'Wen-Juan Shi'
'Yao-Yu Wang'
'Hai-Hua Wang'
'Lin Cui'
'Peng-Xiang Chen'
'Qi-Zhen Shi'

_publ_section_title
;
 Trinuclear-based Copper(I) Pyrazolate Polymers: Effect of Trimer
 \p-Acid...Halide/Pseudohalide Interactions on the Supramolecular
 Structure and Phosphorescence
;
_journal_name_full 'Inorganic Chemistry'
_journal_page_first 261
_journal_page_last 270
_journal_paper_doi 10.1021/ic101901w
_journal_volume 50
_journal_year 2011
_chemical_formula_sum 'C39 H45 Cu4 N11 S'
_chemical_formula_weight 954.08
_chemical_name_systematic
; 
 ? 
;
_space_group_IT_number 14
_symmetry_cell_setting monoclinic
_symmetry_space_group_name_Hall '-P 2yn'
_symmetry_space_group_name_H-M 'P 1 21/n 1'
_atom_sites_solution_hydrogens geom
_atom_sites_solution_primary direct
_atom_sites_solution_secondary difmap
_audit_creation_method SHELXL-97
_cell_angle_alpha 90.00
_cell_angle_beta 91.090(2)
_cell_angle_gamma 90.00
_cell_formula_units_Z 4
_cell_length_a 13.8096(8)
_cell_length_b 19.0144(12)
_cell_length_c 15.8329(10)
_cell_measurement_reflns_used 2261
_cell_measurement_temperature 295(2)
_cell_measurement_theta_max 23.83
_cell_measurement_theta_min 2.57
_cell_volume 4156.7(4)
_computing_structure_refinement 'SHELXL-97 (Sheldrick, 1997)'
_computing_structure_solution 'SHELXS-97 (Sheldrick, 1990)'
_diffrn_ambient_temperature 295(2)
_diffrn_measured_fraction_theta_full 0.962
_diffrn_measured_fraction_theta_max 0.962
_diffrn_radiation_monochromator graphite
_diffrn_radiation_source 'fine-focus sealed tube'
_diffrn_radiation_type MoK\a
_diffrn_radiation_wavelength 0.71073
_diffrn_reflns_av_R_equivalents 0.0482
_diffrn_reflns_av_sigmaI/netI 0.0682
_diffrn_reflns_limit_h_max 17
_diffrn_reflns_limit_h_min -11
_diffrn_reflns_limit_k_max 23
_diffrn_reflns_limit_k_min -22
_diffrn_reflns_limit_l_max 19
_diffrn_reflns_limit_l_min -15
_diffrn_reflns_number 19170
_diffrn_reflns_theta_full 26.00
_diffrn_reflns_theta_max 26.00
_diffrn_reflns_theta_min 1.67
_exptl_absorpt_coefficient_mu 2.112
_exptl_absorpt_correction_T_max 0.7857
_exptl_absorpt_correction_T_min 0.7287
_exptl_absorpt_correction_type multi-scan
_exptl_absorpt_process_details sadabs
_exptl_crystal_colour yellow
_exptl_crystal_density_diffrn 1.525
_exptl_crystal_density_method 'not measured'
_exptl_crystal_description block
_exptl_crystal_F_000 1952
_exptl_crystal_size_max 0.16
_exptl_crystal_size_mid 0.14
_exptl_crystal_size_min 0.12
_refine_diff_density_max 0.801
_refine_diff_density_min -0.479
_refine_diff_density_rms 0.104
_refine_ls_extinction_method none
_refine_ls_goodness_of_fit_ref 1.014
_refine_ls_hydrogen_treatment constr
_refine_ls_matrix_type full
_refine_ls_number_parameters 497
_refine_ls_number_reflns 7853
_refine_ls_number_restraints 0
_refine_ls_restrained_S_all 1.014
_refine_ls_R_factor_all 0.1260
_refine_ls_R_factor_gt 0.0560
_refine_ls_shift/su_max 0.000
_refine_ls_shift/su_mean 0.000
_refine_ls_structure_factor_coef Fsqd
_refine_ls_weighting_details 'calc w=1/[\s^2^(Fo^2^)+(0.0779P)^2^+0.0000P] where P=(Fo^2^+2Fc^2^)/3'
_refine_ls_weighting_scheme calc
_refine_ls_wR_factor_gt 0.1345
_refine_ls_wR_factor_ref 0.1760
_reflns_number_gt 3799
_reflns_number_total 7853
_reflns_threshold_expression >2sigma(I)
_cod_data_source_file ic101901w_si_002_4.cif
_cod_data_source_block complex_4
_cod_database_code 4324129

loop_
_symmetry_equiv_pos_as_xyz
'x, y, z'
'-x+1/2, y+1/2, -z+1/2'
'-x, -y, -z'
'x-1/2, -y-1/2, z-1/2'

loop_
_atom_site_label
_atom_site_type_symbol
_atom_site_fract_x
_atom_site_fract_y
_atom_site_fract_z
_atom_site_U_iso_or_equiv
_atom_site_adp_type
_atom_site_occupancy
_atom_site_symmetry_multiplicity
_atom_site_calc_flag
_atom_site_refinement_flags
_atom_site_disorder_assembly
_atom_site_disorder_group
S1 S 0.18506(13) 0.02372(10) 0.96887(11) 0.0622(5) Uani 1 1 d . . .
Cu1 Cu 0.13745(7) 0.44036(4) 0.45058(5) 0.0644(3) Uani 1 1 d . . .
Cu2 Cu 0.14665(6) 0.60370(4) 0.44820(5) 0.0591(3) Uani 1 1 d . . .
Cu3 Cu 0.08899(7) 0.52424(4) 0.61995(5) 0.0644(3) Uani 1 1 d . . .
Cu4 Cu 0.07489(6) 0.02185(4) 0.85107(5) 0.0540(3) Uani 1 1 d . . .
N1 N 0.1689(4) 0.4835(2) 0.3499(3) 0.0518(13) Uani 1 1 d . . .
N2 N 0.1692(4) 0.5557(3) 0.3475(3) 0.0539(14) Uani 1 1 d . . .
N3 N 0.3574(8) 0.5156(5) -0.0195(5) 0.122(3) Uani 1 1 d . . .
N4 N 0.1230(4) 0.6557(2) 0.5451(3) 0.0525(14) Uani 1 1 d . . .
N5 N 0.1033(4) 0.6212(3) 0.6196(4) 0.0656(16) Uani 1 1 d . . .
N6 N 0.1039(4) 0.9343(3) 0.7781(3) 0.0540(14) Uani 1 1 d . . .
N7 N 0.0856(4) 0.4264(2) 0.6212(3) 0.0520(14) Uani 1 1 d . . .
N8 N 0.1070(4) 0.3916(2) 0.5485(3) 0.0616(16) Uani 1 1 d . . .
N9 N 0.0912(4) 0.1125(2) 0.7829(3) 0.0543(14) Uani 1 1 d . . .
N10 N 0.0543(4) -0.0063(3) 1.0979(3) 0.0572(15) Uani 1 1 d . . .
N11 N 0.4632(8) 0.2041(6) 0.4655(8) 0.169(5) Uani 1 1 d . . .
C1 C 0.3109(6) 0.3544(4) 0.3025(6) 0.096(3) Uani 1 1 d . . .
H1A H 0.3160 0.3050 0.2910 0.144 Uiso 1 1 calc R . .
H1B H 0.3105 0.3619 0.3625 0.144 Uiso 1 1 calc R . .
H1C H 0.3651 0.3785 0.2789 0.144 Uiso 1 1 calc R . .
C2 C 0.2163(5) 0.3830(3) 0.2626(4) 0.066(2) Uani 1 1 d . . .
H2A H 0.2166 0.3743 0.2023 0.080 Uiso 1 1 calc R . .
H2B H 0.1621 0.3575 0.2858 0.080 Uiso 1 1 calc R . .
C3 C 0.2018(5) 0.4602(3) 0.2773(4) 0.0522(17) Uani 1 1 d . . .
C4 C 0.2247(5) 0.5177(3) 0.2240(4) 0.0485(15) Uani 1 1 d . . .
C5 C 0.2012(5) 0.5763(3) 0.2728(4) 0.0529(17) Uani 1 1 d . . .
C6 C 0.2175(6) 0.6529(3) 0.2560(5) 0.071(2) Uani 1 1 d . . .
H6A H 0.2016 0.6628 0.1973 0.085 Uiso 1 1 calc R . .
H6B H 0.1743 0.6804 0.2906 0.085 Uiso 1 1 calc R . .
C7 C 0.3182(7) 0.6748(4) 0.2741(7) 0.134(4) Uani 1 1 d . . .
H7A H 0.3249 0.7241 0.2624 0.201 Uiso 1 1 calc R . .
H7B H 0.3612 0.6486 0.2391 0.201 Uiso 1 1 calc R . .
H7C H 0.3339 0.6661 0.3324 0.201 Uiso 1 1 calc R . .
C8 C 0.2660(5) 0.5161(3) 0.1399(4) 0.0586(18) Uani 1 1 d . . .
C9 C 0.3442(6) 0.4738(4) 0.1201(5) 0.077(2) Uani 1 1 d . . .
H9A H 0.3685 0.4430 0.1608 0.092 Uiso 1 1 calc R . .
C10 C 0.3874(8) 0.4756(4) 0.0425(6) 0.101(3) Uani 1 1 d . . .
H10A H 0.4407 0.4468 0.0338 0.121 Uiso 1 1 calc R . .
C11 C 0.2815(11) 0.5562(6) -0.0047(6) 0.144(5) Uani 1 1 d . . .
H11A H 0.2596 0.5859 -0.0476 0.173 Uiso 1 1 calc R . .
C12 C 0.2308(8) 0.5568(5) 0.0742(5) 0.104(3) Uani 1 1 d . . .
H12A H 0.1755 0.5840 0.0805 0.125 Uiso 1 1 calc R . .
C13 C 0.2584(6) 0.7898(5) 0.4882(6) 0.133(4) Uani 1 1 d . . .
H13A H 0.2696 0.8223 0.4430 0.199 Uiso 1 1 calc R . .
H13B H 0.2928 0.7469 0.4778 0.199 Uiso 1 1 calc R . .
H13C H 0.2809 0.8099 0.5406 0.199 Uiso 1 1 calc R . .
C14 C 0.1528(5) 0.7747(3) 0.4930(4) 0.0628(19) Uani 1 1 d . . .
H14A H 0.1305 0.7555 0.4393 0.075 Uiso 1 1 calc R . .
H14B H 0.1186 0.8185 0.5020 0.075 Uiso 1 1 calc R . .
C15 C 0.1274(4) 0.7244(3) 0.5615(4) 0.0488(16) Uani 1 1 d . . .
C16 C 0.1134(5) 0.7361(3) 0.6477(4) 0.0527(17) Uani 1 1 d . . .
C17 C 0.0981(6) 0.6693(3) 0.6810(5) 0.070(2) Uani 1 1 d . . .
C18 C 0.0571(8) 0.6479(5) 0.7670(5) 0.141(5) Uani 1 1 d . . .
H18A H 0.0255 0.6871 0.7945 0.169 Uiso 1 1 calc R . .
H18B H 0.0121 0.6089 0.7616 0.169 Uiso 1 1 calc R . .
C19 C 0.1447(7) 0.6276(6) 0.8115(7) 0.157(5) Uani 1 1 d . . .
H19A H 0.1293 0.6125 0.8675 0.236 Uiso 1 1 calc R . .
H19B H 0.1881 0.6670 0.8147 0.236 Uiso 1 1 calc R . .
H19C H 0.1751 0.5897 0.7819 0.236 Uiso 1 1 calc R . .
C20 C 0.1116(5) 0.8044(3) 0.6931(4) 0.0502(16) Uani 1 1 d . . .
C21 C 0.0594(5) 0.8604(3) 0.6628(5) 0.070(2) Uani 1 1 d . . .
H21A H 0.0245 0.8560 0.6122 0.085 Uiso 1 1 calc R . .
C22 C 0.0578(6) 0.9231(3) 0.7059(5) 0.074(2) Uani 1 1 d . . .
H22A H 0.0218 0.9599 0.6826 0.089 Uiso 1 1 calc R . .
C23 C 0.1580(5) 0.8811(3) 0.8075(4) 0.0593(18) Uani 1 1 d . . .
H23A H 0.1947 0.8877 0.8568 0.071 Uiso 1 1 calc R . .
C24 C 0.1611(5) 0.8160(3) 0.7668(4) 0.0593(18) Uani 1 1 d . . .
H24A H 0.1979 0.7798 0.7906 0.071 Uiso 1 1 calc R . .
C25 C 0.1356(6) 0.4257(4) 0.8248(5) 0.098(3) Uani 1 1 d . . .
H25A H 0.1130 0.4414 0.8786 0.146 Uiso 1 1 calc R . .
H25B H 0.1701 0.4632 0.7981 0.146 Uiso 1 1 calc R . .
H25C H 0.1779 0.3861 0.8327 0.146 Uiso 1 1 calc R . .
C26 C 0.0494(6) 0.4043(4) 0.7691(4) 0.069(2) Uani 1 1 d . . .
H26A H 0.0141 0.3675 0.7977 0.083 Uiso 1 1 calc R . .
H26B H 0.0064 0.4444 0.7632 0.083 Uiso 1 1 calc R . .
C27 C 0.0734(5) 0.3791(3) 0.6839(4) 0.0515(16) Uani 1 1 d . . .
C28 C 0.0883(5) 0.3111(3) 0.6511(4) 0.0505(17) Uani 1 1 d . . .
C29 C 0.1072(5) 0.3229(3) 0.5653(4) 0.0623(19) Uani 1 1 d . . .
C30 C 0.1244(7) 0.2730(4) 0.4878(6) 0.099(3) Uani 1 1 d . . .
H30A H 0.0836 0.2316 0.4905 0.119 Uiso 1 1 calc R . .
H30B H 0.1113 0.2973 0.4349 0.119 Uiso 1 1 calc R . .
C31 C 0.2225(8) 0.2548(5) 0.4956(6) 0.121(4) Uani 1 1 d . . .
H31A H 0.2395 0.2240 0.4501 0.182 Uiso 1 1 calc R . .
H31B H 0.2339 0.2314 0.5485 0.182 Uiso 1 1 calc R . .
H31C H 0.2614 0.2966 0.4934 0.182 Uiso 1 1 calc R . .
C32 C 0.0882(5) 0.2436(3) 0.6962(4) 0.0476(16) Uani 1 1 d . . .
C33 C 0.1119(7) 0.2375(3) 0.7801(5) 0.100(3) Uani 1 1 d . . .
H33A H 0.1265 0.2778 0.8111 0.120 Uiso 1 1 calc R . .
C34 C 0.1148(7) 0.1722(4) 0.8202(5) 0.095(3) Uani 1 1 d . . .
H34A H 0.1346 0.1708 0.8767 0.114 Uiso 1 1 calc R . .
C35 C 0.0789(6) 0.1181(3) 0.7026(5) 0.073(2) Uani 1 1 d . . .
H35A H 0.0723 0.0768 0.6716 0.088 Uiso 1 1 calc R . .
C36 C 0.0748(6) 0.1807(3) 0.6587(4) 0.075(2) Uani 1 1 d . . .
H36A H 0.0622 0.1794 0.6008 0.090 Uiso 1 1 calc R . .
C37 C 0.1088(5) 0.0057(3) 1.0460(4) 0.0490(16) Uani 1 1 d . . .
C38 C 0.4755(8) 0.2578(6) 0.4920(8) 0.121(4) Uani 1 1 d . . .
C39 C 0.4893(7) 0.3277(5) 0.5220(7) 0.126(4) Uani 1 1 d . . .
H39A H 0.5145 0.3564 0.4776 0.190 Uiso 1 1 calc R . .
H39B H 0.5343 0.3274 0.5690 0.190 Uiso 1 1 calc R . .
H39C H 0.4285 0.3466 0.5398 0.190 Uiso 1 1 calc R . .

loop_
_atom_site_aniso_label
_atom_site_aniso_U_11
_atom_site_aniso_U_22
_atom_site_aniso_U_33
_atom_site_aniso_U_23
_atom_site_aniso_U_13
_atom_site_aniso_U_12
S1 0.0629(12) 0.0787(12) 0.0453(10) 0.0016(9) 0.0081(8) -0.0082(10)
Cu1 0.1033(7) 0.0418(4) 0.0486(5) 0.0049(4) 0.0194(5) -0.0055(5)
Cu2 0.0881(7) 0.0415(4) 0.0482(5) -0.0072(4) 0.0118(4) 0.0016(4)
Cu3 0.0978(7) 0.0336(4) 0.0626(6) -0.0019(4) 0.0200(5) -0.0032(4)
Cu4 0.0807(6) 0.0371(4) 0.0448(5) -0.0003(4) 0.0150(4) -0.0044(4)
N1 0.080(4) 0.037(3) 0.039(3) 0.001(2) 0.011(3) -0.005(3)
N2 0.078(4) 0.040(3) 0.044(3) 0.003(3) 0.006(3) 0.005(3)
N3 0.213(10) 0.092(6) 0.062(5) 0.005(5) 0.049(6) 0.002(6)
N4 0.074(4) 0.038(3) 0.046(3) -0.005(2) 0.013(3) 0.007(3)
N5 0.093(4) 0.035(3) 0.069(4) -0.009(3) 0.021(3) -0.001(3)
N6 0.072(4) 0.041(3) 0.049(3) -0.004(3) 0.005(3) 0.001(3)
N7 0.078(4) 0.034(3) 0.044(3) 0.005(2) 0.014(3) 0.000(3)
N8 0.106(5) 0.032(3) 0.047(3) 0.002(2) 0.026(3) -0.009(3)
N9 0.084(4) 0.038(3) 0.042(3) 0.003(2) 0.012(3) -0.010(3)
N10 0.070(4) 0.060(3) 0.041(3) 0.010(3) 0.004(3) -0.002(3)
N11 0.168(9) 0.110(7) 0.230(13) -0.024(9) 0.065(9) -0.007(8)
C1 0.126(8) 0.044(4) 0.118(8) 0.002(5) 0.007(6) 0.015(5)
C2 0.099(6) 0.049(4) 0.053(4) -0.005(3) 0.027(4) -0.020(4)
C3 0.075(5) 0.036(3) 0.046(4) -0.005(3) -0.001(3) -0.006(3)
C4 0.069(4) 0.038(3) 0.039(3) -0.002(3) 0.001(3) -0.001(3)
C5 0.076(5) 0.042(3) 0.040(4) 0.003(3) -0.005(3) 0.005(3)
C6 0.110(7) 0.047(4) 0.055(5) 0.009(3) 0.009(4) 0.004(4)
C7 0.124(9) 0.059(5) 0.219(13) 0.018(7) -0.008(8) -0.027(6)
C8 0.094(6) 0.040(3) 0.042(4) -0.001(3) 0.007(4) -0.003(4)
C9 0.103(6) 0.061(5) 0.067(5) -0.002(4) 0.028(5) -0.015(4)
C10 0.146(9) 0.072(5) 0.087(7) -0.011(5) 0.062(6) -0.017(6)
C11 0.268(16) 0.102(8) 0.063(7) 0.022(6) 0.032(9) 0.004(9)
C12 0.176(10) 0.083(6) 0.053(5) 0.009(5) 0.011(6) 0.012(6)
C13 0.127(9) 0.172(10) 0.100(8) 0.071(7) 0.005(6) -0.047(8)
C14 0.095(6) 0.042(3) 0.052(4) -0.002(3) 0.005(4) 0.006(4)
C15 0.062(4) 0.037(3) 0.048(4) 0.001(3) 0.006(3) 0.004(3)
C16 0.066(4) 0.037(3) 0.055(4) -0.012(3) 0.012(3) 0.000(3)
C17 0.112(6) 0.047(4) 0.053(5) -0.005(4) 0.028(4) -0.005(4)
C18 0.221(14) 0.072(6) 0.127(10) -0.026(6) -0.061(10) 0.031(8)
C19 0.199(14) 0.141(11) 0.134(11) -0.033(9) 0.085(10) -0.056(10)
C20 0.062(4) 0.038(3) 0.051(4) -0.008(3) 0.014(3) 0.000(3)
C21 0.091(6) 0.050(4) 0.069(5) -0.021(4) -0.018(4) 0.011(4)
C22 0.109(6) 0.042(4) 0.070(5) -0.016(4) -0.019(5) 0.015(4)
C23 0.082(5) 0.049(4) 0.047(4) -0.003(3) 0.005(4) 0.004(4)
C24 0.077(5) 0.048(4) 0.053(5) 0.002(3) 0.004(4) 0.013(4)
C25 0.146(8) 0.084(6) 0.063(6) -0.018(5) 0.010(6) 0.009(6)
C26 0.111(6) 0.054(4) 0.042(4) -0.002(3) 0.027(4) -0.007(4)
C27 0.067(5) 0.041(3) 0.047(4) -0.004(3) 0.007(3) -0.006(3)
C28 0.067(4) 0.035(3) 0.050(4) -0.003(3) 0.017(3) -0.006(3)
C29 0.096(6) 0.041(3) 0.050(4) -0.004(3) 0.020(4) -0.014(4)
C30 0.123(8) 0.070(5) 0.107(8) 0.035(5) 0.036(6) 0.003(6)
C31 0.153(10) 0.113(8) 0.097(8) -0.006(6) -0.015(7) 0.001(7)
C32 0.064(4) 0.041(3) 0.038(4) 0.002(3) 0.013(3) -0.010(3)
C33 0.208(10) 0.035(4) 0.058(5) -0.005(4) 0.037(6) -0.016(5)
C34 0.189(9) 0.049(4) 0.048(5) -0.001(4) 0.018(5) -0.020(5)
C35 0.136(7) 0.033(3) 0.051(5) 0.002(3) 0.006(4) -0.001(4)
C36 0.146(7) 0.041(4) 0.040(4) -0.002(3) 0.008(4) -0.012(4)
C37 0.055(4) 0.048(4) 0.044(4) 0.002(3) -0.009(3) -0.001(3)
C38 0.106(8) 0.090(7) 0.169(12) 0.000(8) 0.055(8) -0.003(7)
C39 0.120(9) 0.122(9) 0.139(10) -0.012(8) 0.032(7) -0.018(7)

loop_
_atom_type_symbol
_atom_type_description
_atom_type_scat_dispersion_real
_atom_type_scat_dispersion_imag
_atom_type_scat_source
C C 0.0033 0.0016 'International Tables Vol C Tables 4.2.6.8 and 6.1.1.4'
H H 0.0000 0.0000 'International Tables Vol C Tables 4.2.6.8 and 6.1.1.4'
N N 0.0061 0.0033 'International Tables Vol C Tables 4.2.6.8 and 6.1.1.4'
S S 0.1246 0.1234 'International Tables Vol C Tables 4.2.6.8 and 6.1.1.4'
Cu Cu 0.3201 1.2651 'International Tables Vol C Tables 4.2.6.8 and 6.1.1.4'

loop_
_geom_angle_atom_site_label_1
_geom_angle_atom_site_label_2
_geom_angle_atom_site_label_3
_geom_angle
_geom_angle_site_symmetry_1
_geom_angle_site_symmetry_3
_geom_angle_publ_flag
C37 S1 Cu4 99.7(2) . . ?
N1 Cu1 N8 176.4(2) . . ?
N4 Cu2 N2 177.0(2) . . ?
N5 Cu3 N7 175.3(3) . . ?
N10 Cu4 N9 116.5(2) 3_557 . ?
N10 Cu4 N6 106.9(2) 3_557 1_545 ?
N9 Cu4 N6 111.0(2) . 1_545 ?
N10 Cu4 S1 104.34(16) 3_557 . ?
N9 Cu4 S1 108.95(16) . . ?
N6 Cu4 S1 108.71(17) 1_545 . ?
C3 N1 N2 108.1(5) . . ?
C3 N1 Cu1 133.7(4) . . ?
N2 N1 Cu1 117.8(4) . . ?
C5 N2 N1 108.6(5) . . ?
C5 N2 Cu2 132.8(4) . . ?
N1 N2 Cu2 117.7(4) . . ?
C10 N3 C11 116.7(9) . . ?
C15 N4 N5 108.0(5) . . ?
C15 N4 Cu2 132.4(5) . . ?
N5 N4 Cu2 119.5(4) . . ?
C17 N5 N4 108.1(5) . . ?
C17 N5 Cu3 132.1(5) . . ?
N4 N5 Cu3 119.9(4) . . ?
C22 N6 C23 116.0(6) . . ?
C22 N6 Cu4 121.3(5) . 1_565 ?
C23 N6 Cu4 121.8(5) . 1_565 ?
C27 N7 N8 109.2(5) . . ?
C27 N7 Cu3 132.5(4) . . ?
N8 N7 Cu3 118.0(4) . . ?
C29 N8 N7 107.8(5) . . ?
C29 N8 Cu1 130.9(5) . . ?
N7 N8 Cu1 121.1(4) . . ?
C35 N9 C34 113.4(6) . . ?
C35 N9 Cu4 125.4(5) . . ?
C34 N9 Cu4 121.2(5) . . ?
C37 N10 Cu4 157.5(5) . 3_557 ?
C2 C1 H1A 109.5 . . ?
C2 C1 H1B 109.5 . . ?
H1A C1 H1B 109.5 . . ?
C2 C1 H1C 109.5 . . ?
H1A C1 H1C 109.5 . . ?
H1B C1 H1C 109.5 . . ?
C3 C2 C1 113.4(6) . . ?
C3 C2 H2A 108.9 . . ?
C1 C2 H2A 108.9 . . ?
C3 C2 H2B 108.9 . . ?
C1 C2 H2B 108.9 . . ?
H2A C2 H2B 107.7 . . ?
N1 C3 C4 110.1(5) . . ?
N1 C3 C2 120.8(6) . . ?
C4 C3 C2 128.9(6) . . ?
C5 C4 C3 103.2(5) . . ?
C5 C4 C8 128.3(6) . . ?
C3 C4 C8 128.5(5) . . ?
N2 C5 C4 110.0(5) . . ?
N2 C5 C6 119.9(6) . . ?
C4 C5 C6 129.7(6) . . ?
C7 C6 C5 112.7(6) . . ?
C7 C6 H6A 109.1 . . ?
C5 C6 H6A 109.1 . . ?
C7 C6 H6B 109.1 . . ?
C5 C6 H6B 109.1 . . ?
H6A C6 H6B 107.8 . . ?
C6 C7 H7A 109.5 . . ?
C6 C7 H7B 109.5 . . ?
H7A C7 H7B 109.5 . . ?
C6 C7 H7C 109.5 . . ?
H7A C7 H7C 109.5 . . ?
H7B C7 H7C 109.5 . . ?
C12 C8 C9 114.8(7) . . ?
C12 C8 C4 122.7(7) . . ?
C9 C8 C4 122.5(6) . . ?
C10 C9 C8 122.7(8) . . ?
C10 C9 H9A 118.7 . . ?
C8 C9 H9A 118.7 . . ?
N3 C10 C9 123.3(10) . . ?
N3 C10 H10A 118.3 . . ?
C9 C10 H10A 118.3 . . ?
N3 C11 C12 123.7(10) . . ?
N3 C11 H11A 118.2 . . ?
C12 C11 H11A 118.2 . . ?
C8 C12 C11 118.7(9) . . ?
C8 C12 H12A 120.7 . . ?
C11 C12 H12A 120.7 . . ?
C14 C13 H13A 109.5 . . ?
C14 C13 H13B 109.5 . . ?
H13A C13 H13B 109.5 . . ?
C14 C13 H13C 109.5 . . ?
H13A C13 H13C 109.5 . . ?
H13B C13 H13C 109.5 . . ?
C13 C14 C15 113.8(6) . . ?
C13 C14 H14A 108.8 . . ?
C15 C14 H14A 108.8 . . ?
C13 C14 H14B 108.8 . . ?
C15 C14 H14B 108.8 . . ?
H14A C14 H14B 107.7 . . ?
N4 C15 C16 109.8(5) . . ?
N4 C15 C14 119.8(5) . . ?
C16 C15 C14 130.2(6) . . ?
C17 C16 C15 104.5(5) . . ?
C17 C16 C20 127.6(6) . . ?
C15 C16 C20 127.9(6) . . ?
N5 C17 C16 109.7(6) . . ?
N5 C17 C18 119.2(6) . . ?
C16 C17 C18 129.6(7) . . ?
C19 C18 C17 100.6(9) . . ?
C19 C18 H18A 111.6 . . ?
C17 C18 H18A 111.6 . . ?
C19 C18 H18B 111.6 . . ?
C17 C18 H18B 111.6 . . ?
H18A C18 H18B 109.4 . . ?
C18 C19 H19A 109.5 . . ?
C18 C19 H19B 109.5 . . ?
H19A C19 H19B 109.5 . . ?
C18 C19 H19C 109.5 . . ?
H19A C19 H19C 109.5 . . ?
H19B C19 H19C 109.5 . . ?
C24 C20 C21 115.4(6) . . ?
C24 C20 C16 123.0(6) . . ?
C21 C20 C16 121.7(6) . . ?
C20 C21 C22 121.0(7) . . ?
C20 C21 H21A 119.5 . . ?
C22 C21 H21A 119.5 . . ?
N6 C22 C21 124.0(7) . . ?
N6 C22 H22A 118.0 . . ?
C21 C22 H22A 118.0 . . ?
N6 C23 C24 122.2(6) . . ?
N6 C23 H23A 118.9 . . ?
C24 C23 H23A 118.9 . . ?
C20 C24 C23 121.3(6) . . ?
C20 C24 H24A 119.3 . . ?
C23 C24 H24A 119.3 . . ?
C26 C25 H25A 109.5 . . ?
C26 C25 H25B 109.5 . . ?
H25A C25 H25B 109.5 . . ?
C26 C25 H25C 109.5 . . ?
H25A C25 H25C 109.5 . . ?
H25B C25 H25C 109.5 . . ?
C27 C26 C25 115.4(6) . . ?
C27 C26 H26A 108.4 . . ?
C25 C26 H26A 108.4 . . ?
C27 C26 H26B 108.4 . . ?
C25 C26 H26B 108.4 . . ?
H26A C26 H26B 107.5 . . ?
N7 C27 C28 108.6(5) . . ?
N7 C27 C26 119.2(5) . . ?
C28 C27 C26 132.2(6) . . ?
C29 C28 C27 104.0(5) . . ?
C29 C28 C32 127.6(5) . . ?
C27 C28 C32 128.3(6) . . ?
N8 C29 C28 110.4(6) . . ?
N8 C29 C30 115.8(6) . . ?
C28 C29 C30 133.8(6) . . ?
C31 C30 C29 103.9(8) . . ?
C31 C30 H30A 111.0 . . ?
C29 C30 H30A 111.0 . . ?
C31 C30 H30B 111.0 . . ?
C29 C30 H30B 111.0 . . ?
H30A C30 H30B 109.0 . . ?
C30 C31 H31A 109.5 . . ?
C30 C31 H31B 109.5 . . ?
H31A C31 H31B 109.5 . . ?
C30 C31 H31C 109.5 . . ?
H31A C31 H31C 109.5 . . ?
H31B C31 H31C 109.5 . . ?
C36 C32 C33 112.4(6) . . ?
C36 C32 C28 124.2(6) . . ?
C33 C32 C28 123.0(6) . . ?
C32 C33 C34 121.5(7) . . ?
C32 C33 H33A 119.2 . . ?
C34 C33 H33A 119.2 . . ?
N9 C34 C33 123.9(8) . . ?
N9 C34 H34A 118.0 . . ?
C33 C34 H34A 118.0 . . ?
N9 C35 C36 125.1(7) . . ?
N9 C35 H35A 117.5 . . ?
C36 C35 H35A 117.5 . . ?
C32 C36 C35 122.7(7) . . ?
C32 C36 H36A 118.7 . . ?
C35 C36 H36A 118.7 . . ?
N10 C37 S1 178.2(6) . . ?
N11 C38 C39 177.2(17) . . ?
C38 C39 H39A 109.5 . . ?
C38 C39 H39B 109.5 . . ?
H39A C39 H39B 109.5 . . ?
C38 C39 H39C 109.5 . . ?
H39A C39 H39C 109.5 . . ?
H39B C39 H39C 109.5 . . ?

loop_
_geom_bond_atom_site_label_1
_geom_bond_atom_site_label_2
_geom_bond_distance
_geom_bond_site_symmetry_2
_geom_bond_publ_flag
S1 C37 1.664(7) . ?
S1 Cu4 2.385(2) . ?
Cu1 N1 1.852(5) . ?
Cu1 N8 1.862(5) . ?
Cu2 N4 1.860(5) . ?
Cu2 N2 1.868(5) . ?
Cu3 N5 1.855(5) . ?
Cu3 N7 1.862(5) . ?
Cu4 N10 1.994(6) 3_557 ?
Cu4 N9 2.047(5) . ?
Cu4 N6 2.070(5) 1_545 ?
N1 C3 1.319(7) . ?
N1 N2 1.374(6) . ?
N2 C5 1.329(7) . ?
N3 C10 1.302(12) . ?
N3 C11 1.325(14) . ?
N4 C15 1.332(7) . ?
N4 N5 1.381(7) . ?
N5 C17 1.338(8) . ?
N6 C22 1.316(8) . ?
N6 C23 1.335(8) . ?
N6 Cu4 2.070(5) 1_565 ?
N7 C27 1.352(7) . ?
N7 N8 1.365(6) . ?
N8 C29 1.333(7) . ?
N9 C35 1.285(8) . ?
N9 C34 1.319(8) . ?
N10 C37 1.148(7) . ?
N10 Cu4 1.994(6) 3_557 ?
N11 C38 1.116(12) . ?
C1 C2 1.539(10) . ?
C1 H1A 0.9600 . ?
C1 H1B 0.9600 . ?
C1 H1C 0.9600 . ?
C2 C3 1.500(8) . ?
C2 H2A 0.9700 . ?
C2 H2B 0.9700 . ?
C3 C4 1.420(8) . ?
C4 C5 1.399(8) . ?
C4 C8 1.458(8) . ?
C5 C6 1.498(8) . ?
C6 C7 1.473(10) . ?
C6 H6A 0.9700 . ?
C6 H6B 0.9700 . ?
C7 H7A 0.9600 . ?
C7 H7B 0.9600 . ?
C7 H7C 0.9600 . ?
C8 C12 1.377(10) . ?
C8 C9 1.388(10) . ?
C9 C10 1.376(10) . ?
C9 H9A 0.9300 . ?
C10 H10A 0.9300 . ?
C11 C12 1.443(13) . ?
C11 H11A 0.9300 . ?
C12 H12A 0.9300 . ?
C13 C14 1.490(7) . ?
C13 H13A 0.9600 . ?
C13 H13B 0.9600 . ?
C13 H13C 0.9600 . ?
C14 C15 1.492(8) . ?
C14 H14A 0.9700 . ?
C14 H14B 0.9700 . ?
C15 C16 1.400(8) . ?
C16 C17 1.392(8) . ?
C16 C20 1.485(8) . ?
C17 C18 1.539(7) . ?
C18 C19 1.440(7) . ?
C18 H18A 0.9700 . ?
C18 H18B 0.9700 . ?
C19 H19A 0.9600 . ?
C19 H19B 0.9600 . ?
C19 H19C 0.9600 . ?
C20 C24 1.360(9) . ?
C20 C21 1.368(8) . ?
C21 C22 1.374(8) . ?
C21 H21A 0.9300 . ?
C22 H22A 0.9300 . ?
C23 C24 1.398(8) . ?
C23 H23A 0.9300 . ?
C24 H24A 0.9300 . ?
C25 C26 1.523(10) . ?
C25 H25A 0.9600 . ?
C25 H25B 0.9600 . ?
C25 H25C 0.9600 . ?
C26 C27 1.476(8) . ?
C26 H26A 0.9700 . ?
C26 H26B 0.9700 . ?
C27 C28 1.409(8) . ?
C28 C29 1.406(8) . ?
C28 C32 1.469(8) . ?
C29 C30 1.573(10) . ?
C30 C31 1.400(11) . ?
C30 H30A 0.9700 . ?
C30 H30B 0.9700 . ?
C31 H31A 0.9600 . ?
C31 H31B 0.9600 . ?
C31 H31C 0.9600 . ?
C32 C36 1.347(8) . ?
C32 C33 1.366(9) . ?
C33 C34 1.394(9) . ?
C33 H33A 0.9300 . ?
C34 H34A 0.9300 . ?
C35 C36 1.378(8) . ?
C35 H35A 0.9300 . ?
C36 H36A 0.9300 . ?
C38 C39 1.423(14) . ?
C39 H39A 0.9600 . ?
C39 H39B 0.9600 . ?
C39 H39C 0.9600 . ?
